data_1525685
loop_
_publ_author_name
'Biswas, S.K.'
'Datta, T.K.'
'Chowdury, D.A.'
'Alamgir, M.'

_publ_section_title
;
 Synthesis and X-ray diffraction study of Al2 Ti0.656 Mo0.344 O5
;
_journal_name_full 'Nuclear Science and Applications'
_journal_page_first 33
_journal_page_last 37
_journal_volume 7
_journal_year 1998
_chemical_formula_sum 'Al2 Mo0.344 O5 Ti0.656'
_chemical_name_systematic 'Al2 Ti0.656 Mo0.344 O5'
_space_group_IT_number 63
_symmetry_space_group_name_Hall '-B 2 2b'
_symmetry_space_group_name_H-M 'B b m m'
_cell_angle_alpha 90
_cell_angle_beta 90
_cell_angle_gamma 90
_cell_formula_units_Z 4
_cell_length_a 9.4778
_cell_length_b 9.7728
_cell_length_c 3.6299
_cell_volume 336.218
_citation_journal_id_ASTM NSAPEE
_cod_data_source_file Biswas_NSAPEE_1998_1016.cif
_cod_data_source_block Al2Mo0.344O5Ti0.656
_cod_original_cell_volume 336.2182
_cod_original_sg_symbol_Hall '-C 2c 2 (y,z,x)'
_cod_database_code 1525685

loop_
_symmetry_equiv_pos_as_xyz
x,y,z
-x,y+1/2,-z
-x,-y,z
x,-y+1/2,-z
-x,-y,-z
x,-y-1/2,z
x,y,-z
-x,y-1/2,z
x+1/2,y,z+1/2
-x+1/2,y+1/2,-z+1/2
-x+1/2,-y,z+1/2
x+1/2,-y+1/2,-z+1/2
-x+1/2,-y,-z+1/2
x+1/2,-y-1/2,z+1/2
x+1/2,y,-z+1/2
-x+1/2,y-1/2,z+1/2

loop_
_atom_site_label
_atom_site_type_symbol
_atom_site_fract_x
_atom_site_fract_y
_atom_site_fract_z
_atom_site_occupancy
_atom_site_U_iso_or_equiv
Ti1 Ti+4 0.12485 0.25 0 0.656 0.0
O3 O-2 0.16553 0.21937 0 1 0.0
Al1 Al+3 0.16615 0.10115 0 1 0.0
O1 O-2 0.44903 0.25 0 1 0.0
Mo1 Mo+4 0.12485 0.25 0 0.344 0.0
O2 O-2 -0.01126 0.07245 0 1 0.0
